data_7215028
loop_
_publ_author_name
'Park, In-Hyeok'
'Kim, Hyun Jee'
'Lee, Shim Sung'

_publ_section_title
;
 Anion-dependent coordinative networking of macrocycle with copper(i)
 halides
;
_journal_issue 14
_journal_name_full CrystEngComm
_journal_page_first 4589
_journal_paper_doi 10.1039/c2ce25111f
_journal_volume 14
_journal_year 2012
_chemical_formula_moiety 'C50 H52 Cu4 I4 O4 S4, C H2 Cl2'
_chemical_formula_sum 'C51 H54 Cl2 Cu4 I4 O4 S4'
_chemical_formula_weight 1691.84
_chemical_name_systematic
;
?
;
_space_group_IT_number 14
_symmetry_cell_setting monoclinic
_symmetry_space_group_name_Hall '-P 2ybc'
_symmetry_space_group_name_H-M 'P 1 21/c 1'
_atom_sites_solution_hydrogens geom
_atom_sites_solution_primary direct
_atom_sites_solution_secondary difmap
_audit_creation_method SHELXL-97
_cell_angle_alpha 90.00
_cell_angle_beta 110.571(4)
_cell_angle_gamma 90.00
_cell_formula_units_Z 4
_cell_length_a 17.0726(15)
_cell_length_b 21.8272(18)
_cell_length_c 16.3027(14)
_cell_measurement_reflns_used 9830
_cell_measurement_temperature 173(2)
_cell_measurement_theta_max 30.88
_cell_measurement_theta_min 2.34
_cell_volume 5687.8(9)
_computing_cell_refinement 'Bruker SAINT'
_computing_data_collection 'Bruker APEX2'
_computing_data_reduction 'Bruker SAINT'
_computing_molecular_graphics 'Bruker SHELXTL'
_computing_publication_material 'Bruker SHELXTL'
_computing_structure_refinement 'SHELXL-97 (Sheldrick, 2008)'
_computing_structure_solution 'SHELXS-97 (Sheldrick, 2008)'
_diffrn_ambient_temperature 173(2)
_diffrn_measured_fraction_theta_full 0.998
_diffrn_measured_fraction_theta_max 0.998
_diffrn_measurement_device_type 'Bruker APEX-II CCD'
_diffrn_measurement_method '\f and \w scans'
_diffrn_radiation_monochromator graphite
_diffrn_radiation_source 'fine-focus sealed tube'
_diffrn_radiation_type MoK\a
_diffrn_radiation_wavelength 0.71073
_diffrn_reflns_av_R_equivalents 0.1450
_diffrn_reflns_av_sigmaI/netI 0.0782
_diffrn_reflns_limit_h_max 22
_diffrn_reflns_limit_h_min -19
_diffrn_reflns_limit_k_max 25
_diffrn_reflns_limit_k_min -28
_diffrn_reflns_limit_l_max 21
_diffrn_reflns_limit_l_min -21
_diffrn_reflns_number 53038
_diffrn_reflns_theta_full 28.00
_diffrn_reflns_theta_max 28.00
_diffrn_reflns_theta_min 1.27
_exptl_absorpt_coefficient_mu 3.929
_exptl_absorpt_correction_T_max 0.6210
_exptl_absorpt_correction_T_min 0.4400
_exptl_absorpt_correction_type multi-scan
_exptl_crystal_colour colourless
_exptl_crystal_density_diffrn 1.976
_exptl_crystal_density_method 'not measured'
_exptl_crystal_description block
_exptl_crystal_F_000 3272
_exptl_crystal_size_max 0.25
_exptl_crystal_size_mid 0.24
_exptl_crystal_size_min 0.13
_refine_diff_density_max 1.644
_refine_diff_density_min -1.482
_refine_diff_density_rms 0.221
_refine_ls_extinction_method none
_refine_ls_goodness_of_fit_ref 1.025
_refine_ls_hydrogen_treatment constr
_refine_ls_matrix_type full
_refine_ls_number_parameters 622
_refine_ls_number_reflns 13702
_refine_ls_number_restraints 0
_refine_ls_restrained_S_all 1.025
_refine_ls_R_factor_all 0.0675
_refine_ls_R_factor_gt 0.0496
_refine_ls_shift/su_max 0.001
_refine_ls_shift/su_mean 0.000
_refine_ls_structure_factor_coef Fsqd
_refine_ls_weighting_details 'calc w=1/[\s^2^(Fo^2^)+(0.0696P)^2^+8.0950P] where P=(Fo^2^+2Fc^2^)/3'
_refine_ls_weighting_scheme calc
_refine_ls_wR_factor_gt 0.1272
_refine_ls_wR_factor_ref 0.1403
_reflns_number_gt 10454
_reflns_number_total 13702
_reflns_threshold_expression >2sigma(I)
_cod_data_source_file c2ce25111f.txt
_cod_data_source_block 3b
_cod_depositor_comments
;
The following automatic conversions were performed:

'_symmetry_cell_setting' value 'Monoclinic' changed to 'monoclinic'
according to
/usr/data/users/saulius/automatic-downloads/retrospective/RSC/lib/dictionaries/cif_core.dic
dictionary named 'cif_core.dic' version 2.4.2 from 2011-04-26.

Automatic conversion script
Id: cif_fix_values 2281 2013-09-26 08:29:07Z andrius 
;
_cod_original_cell_volume 5687.8(8)
_cod_original_sg_symbol_H-M P2(1)/c
_cod_database_code 7215028

loop_
_symmetry_equiv_pos_as_xyz
'x, y, z'
'-x, y+1/2, -z+1/2'
'-x, -y, -z'
'x, -y-1/2, z-1/2'

loop_
_atom_site_label
_atom_site_type_symbol
_atom_site_fract_x
_atom_site_fract_y
_atom_site_fract_z
_atom_site_U_iso_or_equiv
_atom_site_adp_type
_atom_site_occupancy
_atom_site_symmetry_multiplicity
_atom_site_calc_flag
_atom_site_refinement_flags
Cu1 Cu 0.15502(4) 0.82617(3) 0.69219(4) 0.02967(16) Uani 1 1 d .
Cu2 Cu 0.28215(4) 0.90789(3) 0.70214(4) 0.02944(16) Uani 1 1 d .
Cu3 Cu 0.30164(4) 0.82004(3) 0.82214(5) 0.02850(16) Uani 1 1 d .
Cu4 Cu 0.20217(4) 0.91410(3) 0.82164(5) 0.02976(16) Uani 1 1 d .
I1 I 0.12214(2) 0.945122(16) 0.65141(2) 0.02880(10) Uani 1 1 d .
I2 I 0.28618(2) 0.792538(17) 0.65157(2) 0.02989(10) Uani 1 1 d .
I3 I 0.37099(2) 0.928632(16) 0.87134(2) 0.02772(10) Uani 1 1 d .
I4 I 0.16160(2) 0.802109(16) 0.85677(2) 0.02718(10) Uani 1 1 d .
O1 O -0.1071(3) 0.55949(19) 0.4493(3) 0.0432(11) Uani 1 1 d .
O2 O -0.0833(2) 0.72272(18) 0.3906(2) 0.0315(9) Uani 1 1 d .
O3 O 0.7176(4) 0.5533(2) 1.0512(3) 0.0598(15) Uani 1 1 d .
O4 O 0.5754(3) 0.7318(2) 1.0463(3) 0.0467(12) Uani 1 1 d .
S1 S 0.04193(8) 0.77224(6) 0.59809(9) 0.0257(3) Uani 1 1 d .
S2 S -0.16249(8) 0.49795(6) 0.61656(9) 0.0272(3) Uani 1 1 d .
S3 S 0.39212(8) 0.74204(6) 0.88239(8) 0.0241(3) Uani 1 1 d .
S4 S 0.65237(8) 0.47008(6) 0.86737(9) 0.0266(3) Uani 1 1 d .
C1 C -0.0404(4) 0.5940(3) 0.4336(4) 0.0411(15) Uani 1 1 d .
H1A H 0.0071 0.5662 0.4390 0.049 Uiso 1 1 calc R
H1B H -0.0201 0.6266 0.4783 0.049 Uiso 1 1 calc R
C2 C -0.0709(4) 0.6220(3) 0.3447(4) 0.0373(14) Uani 1 1 d .
H2A H -0.0222 0.6368 0.3307 0.045 Uiso 1 1 calc R
H2B H -0.0993 0.5901 0.3012 0.045 Uiso 1 1 calc R
C3 C -0.1296(4) 0.6739(3) 0.3359(4) 0.0386(14) Uani 1 1 d .
H3A H -0.1530 0.6876 0.2742 0.046 Uiso 1 1 calc R
H3B H -0.1764 0.6611 0.3546 0.046 Uiso 1 1 calc R
C4 C -0.1245(4) 0.7757(3) 0.3927(3) 0.0282(12) Uani 1 1 d .
C5 C -0.2083(4) 0.7852(3) 0.3482(4) 0.0380(14) Uani 1 1 d .
H5A H -0.2417 0.7534 0.3133 0.046 Uiso 1 1 calc R
C6 C -0.2439(5) 0.8414(4) 0.3542(4) 0.0509(19) Uani 1 1 d .
H6A H -0.3021 0.8474 0.3241 0.061 Uiso 1 1 calc R
C7 C -0.1964(5) 0.8888(3) 0.4030(4) 0.0504(18) Uani 1 1 d .
H7A H -0.2213 0.9271 0.4067 0.060 Uiso 1 1 calc R
C8 C -0.1110(5) 0.8791(3) 0.4468(4) 0.0412(15) Uani 1 1 d .
H8A H -0.0775 0.9117 0.4795 0.049 Uiso 1 1 calc R
C9 C -0.0741(4) 0.8232(2) 0.4436(3) 0.0295(12) Uani 1 1 d .
C10 C 0.0168(4) 0.8136(3) 0.4928(4) 0.0338(13) Uani 1 1 d .
H10A H 0.0447 0.8541 0.5046 0.041 Uiso 1 1 calc R
H10B H 0.0408 0.7904 0.4550 0.041 Uiso 1 1 calc R
C11 C -0.0436(3) 0.7906(2) 0.6383(3) 0.0246(11) Uani 1 1 d .
H11A H -0.0205 0.8097 0.6970 0.030 Uiso 1 1 calc R
H11B H -0.0827 0.8200 0.5980 0.030 Uiso 1 1 calc R
C12 C -0.0896(3) 0.7323(2) 0.6434(3) 0.0222(10) Uani 1 1 d .
C13 C -0.1592(4) 0.7135(3) 0.5739(4) 0.0326(13) Uani 1 1 d .
H13A H -0.1793 0.7380 0.5225 0.039 Uiso 1 1 calc R
C14 C -0.0611(4) 0.6958(3) 0.7168(3) 0.0293(12) Uani 1 1 d .
H14A H -0.0135 0.7082 0.7650 0.035 Uiso 1 1 calc R
C15 C -0.1009(4) 0.6410(3) 0.7212(4) 0.0314(12) Uani 1 1 d .
H15A H -0.0805 0.6163 0.7724 0.038 Uiso 1 1 calc R
C16 C -0.2000(4) 0.6595(3) 0.5784(4) 0.0324(13) Uani 1 1 d .
H16A H -0.2488 0.6481 0.5309 0.039 Uiso 1 1 calc R
C17 C -0.1707(3) 0.6219(2) 0.6510(4) 0.0259(11) Uani 1 1 d .
C18 C -0.2110(4) 0.5612(2) 0.6563(4) 0.0302(12) Uani 1 1 d .
H18A H -0.2713 0.5632 0.6207 0.036 Uiso 1 1 calc R
H18B H -0.2056 0.5532 0.7178 0.036 Uiso 1 1 calc R
C19 C -0.2235(4) 0.5029(3) 0.4996(4) 0.0378(14) Uani 1 1 d .
H19A H -0.2799 0.4854 0.4884 0.045 Uiso 1 1 calc R
H19B H -0.2304 0.5465 0.4816 0.045 Uiso 1 1 calc R
C20 C -0.1820(4) 0.4693(3) 0.4469(4) 0.0296(12) Uani 1 1 d .
C21 C -0.1986(4) 0.4088(3) 0.4246(4) 0.0418(15) Uani 1 1 d .
H21A H -0.2384 0.3874 0.4424 0.050 Uiso 1 1 calc R
C22 C -0.1570(4) 0.3778(3) 0.3753(4) 0.0436(16) Uani 1 1 d .
H22A H -0.1691 0.3360 0.3592 0.052 Uiso 1 1 calc R
C23 C -0.0985(5) 0.4096(3) 0.3511(4) 0.0459(16) Uani 1 1 d .
H23A H -0.0700 0.3890 0.3185 0.055 Uiso 1 1 calc R
C24 C -0.0804(4) 0.4700(3) 0.3729(4) 0.0389(14) Uani 1 1 d .
H24A H -0.0402 0.4910 0.3552 0.047 Uiso 1 1 calc R
C25 C -0.1212(4) 0.4999(3) 0.4208(4) 0.0328(13) Uani 1 1 d .
C26 C 0.7364(5) 0.6107(4) 1.0969(5) 0.061(2) Uani 1 1 d .
H26A H 0.7860 0.6302 1.0899 0.073 Uiso 1 1 calc R
H26B H 0.7468 0.6052 1.1602 0.073 Uiso 1 1 calc R
C27 C 0.6622(5) 0.6468(4) 1.0557(6) 0.079(3) Uani 1 1 d .
H27A H 0.6135 0.6224 1.0563 0.095 Uiso 1 1 calc R
H27B H 0.6562 0.6526 0.9935 0.095 Uiso 1 1 calc R
C28 C 0.6562(5) 0.7102(4) 1.0942(5) 0.059(2) Uani 1 1 d .
H28A H 0.6642 0.7069 1.1572 0.070 Uiso 1 1 calc R
H28B H 0.6992 0.7382 1.0875 0.070 Uiso 1 1 calc R
C29 C 0.5439(4) 0.7818(3) 1.0759(4) 0.0323(13) Uani 1 1 d .
C30 C 0.5931(4) 0.8288(3) 1.1249(4) 0.0407(15) Uani 1 1 d .
H30A H 0.6522 0.8277 1.1405 0.049 Uiso 1 1 calc R
C31 C 0.5552(5) 0.8772(3) 1.1506(4) 0.0482(17) Uani 1 1 d .
H31A H 0.5887 0.9094 1.1844 0.058 Uiso 1 1 calc R
C32 C 0.4703(4) 0.8796(3) 1.1283(4) 0.0472(17) Uani 1 1 d .
H32A H 0.4451 0.9130 1.1473 0.057 Uiso 1 1 calc R
C33 C 0.4207(4) 0.8330(3) 1.0778(4) 0.0405(15) Uani 1 1 d .
H33A H 0.3616 0.8349 1.0614 0.049 Uiso 1 1 calc R
C34 C 0.4581(3) 0.7834(3) 1.0509(3) 0.0281(12) Uani 1 1 d .
C35 C 0.4055(3) 0.7326(3) 0.9973(3) 0.0310(12) Uani 1 1 d .
H35A H 0.3501 0.7326 1.0040 0.037 Uiso 1 1 calc R
H35B H 0.4326 0.6927 1.0185 0.037 Uiso 1 1 calc R
C36 C 0.3361(4) 0.6724(2) 0.8361(4) 0.0317(12) Uani 1 1 d .
H36A H 0.2987 0.6618 0.8687 0.038 Uiso 1 1 calc R
H36B H 0.3004 0.6805 0.7746 0.038 Uiso 1 1 calc R
C37 C 0.3918(3) 0.6175(2) 0.8382(3) 0.0245(11) Uani 1 1 d .
C38 C 0.4779(3) 0.6213(3) 0.8670(4) 0.0390(15) Uani 1 1 d .
H38A H 0.5049 0.6589 0.8899 0.047 Uiso 1 1 calc R
C39 C 0.3546(3) 0.5617(3) 0.8062(4) 0.0332(13) Uani 1 1 d .
H39A H 0.2954 0.5577 0.7872 0.040 Uiso 1 1 calc R
C40 C 0.4029(4) 0.5119(3) 0.8018(4) 0.0343(13) Uani 1 1 d .
H40A H 0.3761 0.4741 0.7798 0.041 Uiso 1 1 calc R
C41 C 0.5252(4) 0.5710(3) 0.8628(5) 0.0430(16) Uani 1 1 d .
H41A H 0.5845 0.5746 0.8840 0.052 Uiso 1 1 calc R
C42 C 0.4896(3) 0.5154(2) 0.8288(3) 0.0262(11) Uani 1 1 d .
C43 C 0.5395(3) 0.4625(3) 0.8158(4) 0.0306(12) Uani 1 1 d .
H43A H 0.5260 0.4566 0.7521 0.037 Uiso 1 1 calc R
H43B H 0.5217 0.4252 0.8388 0.037 Uiso 1 1 calc R
C44 C 0.6661(3) 0.4416(3) 0.9771(4) 0.0308(12) Uani 1 1 d .
H44A H 0.6256 0.4621 0.9990 0.037 Uiso 1 1 calc R
H44B H 0.6549 0.3970 0.9744 0.037 Uiso 1 1 calc R
C45 C 0.7538(4) 0.4538(3) 1.0390(4) 0.0355(14) Uani 1 1 d .
C46 C 0.8124(4) 0.4071(4) 1.0601(4) 0.0483(17) Uani 1 1 d .
H46A H 0.7961 0.3681 1.0337 0.058 Uiso 1 1 calc R
C47 C 0.8937(5) 0.4144(4) 1.1180(4) 0.058(2) Uani 1 1 d .
H47A H 0.9312 0.3807 1.1348 0.069 Uiso 1 1 calc R
C48 C 0.9173(5) 0.4706(4) 1.1493(5) 0.0518(18) Uani 1 1 d .
H48A H 0.9741 0.4764 1.1853 0.062 Uiso 1 1 calc R
C49 C 0.8665(5) 0.5191(3) 1.1336(4) 0.0511(19) Uani 1 1 d .
H49A H 0.8863 0.5579 1.1587 0.061 Uiso 1 1 calc R
C50 C 0.7777(5) 0.5103(3) 1.0753(4) 0.0472(17) Uani 1 1 d .
C51 C 0.5572(6) 0.6775(4) 0.3511(6) 0.070(2) Uani 1 1 d .
H51A H 0.5010 0.6591 0.3376 0.084 Uiso 1 1 calc R
H51B H 0.5716 0.6995 0.4076 0.084 Uiso 1 1 calc R
Cl1 Cl 0.6314(2) 0.61840(16) 0.3613(2) 0.1374(16) Uani 1 1 d .
Cl2 Cl 0.5546(3) 0.7278(2) 0.2713(3) 0.1523(16) Uani 1 1 d .

loop_
_atom_site_aniso_label
_atom_site_aniso_U_11
_atom_site_aniso_U_22
_atom_site_aniso_U_33
_atom_site_aniso_U_23
_atom_site_aniso_U_13
_atom_site_aniso_U_12
Cu1 0.0252(3) 0.0340(4) 0.0293(4) -0.0007(3) 0.0089(3) -0.0034(3)
Cu2 0.0291(3) 0.0309(4) 0.0311(4) 0.0029(3) 0.0141(3) -0.0036(3)
Cu3 0.0263(3) 0.0248(3) 0.0338(4) 0.0032(3) 0.0098(3) 0.0056(3)
Cu4 0.0340(4) 0.0254(4) 0.0340(4) -0.0031(3) 0.0171(3) 0.0031(3)
I1 0.02677(19) 0.02583(19) 0.03085(19) 0.00088(14) 0.00643(15) 0.00325(13)
I2 0.0377(2) 0.0288(2) 0.0307(2) -0.00053(14) 0.02134(16) 0.00341(15)
I3 0.02549(18) 0.02740(19) 0.02990(19) -0.00380(14) 0.00924(14) -0.00181(13)
I4 0.02695(18) 0.0295(2) 0.02849(19) 0.00287(14) 0.01401(15) -0.00120(14)
O1 0.059(3) 0.027(2) 0.057(3) 0.006(2) 0.037(2) -0.001(2)
O2 0.031(2) 0.028(2) 0.030(2) -0.0013(16) 0.0052(17) -0.0009(17)
O3 0.086(4) 0.038(3) 0.041(3) -0.015(2) 0.005(3) 0.001(3)
O4 0.033(2) 0.049(3) 0.049(3) -0.021(2) 0.003(2) 0.013(2)
S1 0.0260(6) 0.0250(7) 0.0285(7) -0.0010(5) 0.0126(5) -0.0040(5)
S2 0.0282(7) 0.0249(7) 0.0336(7) 0.0039(5) 0.0174(6) -0.0011(5)
S3 0.0230(6) 0.0235(7) 0.0267(7) 0.0018(5) 0.0098(5) 0.0042(5)
S4 0.0246(6) 0.0268(7) 0.0279(7) -0.0047(5) 0.0087(5) 0.0027(5)
C1 0.043(4) 0.040(4) 0.042(4) 0.000(3) 0.016(3) -0.009(3)
C2 0.047(4) 0.031(3) 0.040(3) 0.000(3) 0.022(3) -0.008(3)
C3 0.042(4) 0.037(3) 0.036(3) -0.005(3) 0.012(3) -0.010(3)
C4 0.035(3) 0.024(3) 0.026(3) 0.001(2) 0.011(2) 0.000(2)
C5 0.036(3) 0.044(4) 0.029(3) 0.003(3) 0.006(3) -0.001(3)
C6 0.045(4) 0.074(5) 0.032(3) 0.014(3) 0.011(3) 0.023(4)
C7 0.071(5) 0.045(4) 0.035(4) 0.006(3) 0.018(3) 0.027(4)
C8 0.069(5) 0.023(3) 0.033(3) 0.002(2) 0.020(3) 0.003(3)
C9 0.042(3) 0.026(3) 0.020(3) 0.000(2) 0.011(2) -0.005(2)
C10 0.043(3) 0.036(3) 0.028(3) -0.003(2) 0.018(3) -0.012(3)
C11 0.028(3) 0.024(3) 0.026(3) -0.003(2) 0.015(2) -0.002(2)
C12 0.024(2) 0.022(3) 0.024(3) 0.002(2) 0.013(2) 0.001(2)
C13 0.032(3) 0.031(3) 0.033(3) 0.011(2) 0.008(2) -0.002(2)
C14 0.030(3) 0.034(3) 0.023(3) 0.000(2) 0.009(2) 0.001(2)
C15 0.042(3) 0.028(3) 0.025(3) 0.003(2) 0.013(2) -0.005(2)
C16 0.028(3) 0.034(3) 0.030(3) 0.003(2) 0.004(2) -0.010(2)
C17 0.028(3) 0.023(3) 0.035(3) 0.003(2) 0.021(2) 0.001(2)
C18 0.036(3) 0.021(3) 0.040(3) -0.001(2) 0.022(3) -0.004(2)
C19 0.033(3) 0.045(4) 0.040(3) 0.013(3) 0.018(3) 0.008(3)
C20 0.031(3) 0.030(3) 0.028(3) 0.007(2) 0.012(2) 0.004(2)
C21 0.037(3) 0.041(4) 0.041(4) 0.010(3) 0.006(3) 0.000(3)
C22 0.038(3) 0.031(3) 0.049(4) -0.005(3) -0.001(3) 0.002(3)
C23 0.065(5) 0.039(4) 0.037(3) -0.001(3) 0.022(3) 0.014(3)
C24 0.048(4) 0.037(4) 0.039(3) 0.006(3) 0.025(3) 0.003(3)
C25 0.040(3) 0.032(3) 0.032(3) 0.006(2) 0.019(3) 0.006(3)
C26 0.049(4) 0.062(5) 0.059(5) -0.019(4) 0.005(4) 0.006(4)
C27 0.047(4) 0.097(7) 0.067(5) -0.050(5) -0.012(4) 0.034(4)
C28 0.040(4) 0.059(5) 0.060(5) -0.030(4) -0.003(3) 0.013(3)
C29 0.036(3) 0.030(3) 0.031(3) -0.003(2) 0.013(3) 0.010(2)
C30 0.036(3) 0.040(4) 0.041(4) -0.010(3) 0.008(3) 0.001(3)
C31 0.057(4) 0.040(4) 0.042(4) -0.013(3) 0.011(3) 0.004(3)
C32 0.058(4) 0.042(4) 0.041(4) -0.011(3) 0.016(3) 0.019(3)
C33 0.036(3) 0.052(4) 0.035(3) -0.001(3) 0.013(3) 0.014(3)
C34 0.031(3) 0.035(3) 0.021(3) 0.003(2) 0.012(2) 0.006(2)
C35 0.027(3) 0.040(3) 0.028(3) 0.005(2) 0.012(2) 0.001(2)
C36 0.028(3) 0.027(3) 0.038(3) 0.002(2) 0.010(2) 0.003(2)
C37 0.028(3) 0.022(3) 0.025(3) 0.002(2) 0.011(2) 0.005(2)
C38 0.022(3) 0.023(3) 0.066(4) -0.011(3) 0.007(3) -0.001(2)
C39 0.020(3) 0.032(3) 0.049(4) -0.003(3) 0.014(3) 0.000(2)
C40 0.029(3) 0.025(3) 0.050(4) -0.009(3) 0.016(3) -0.006(2)
C41 0.022(3) 0.037(3) 0.059(4) -0.011(3) 0.001(3) 0.003(2)
C42 0.026(3) 0.026(3) 0.028(3) -0.001(2) 0.010(2) -0.003(2)
C43 0.027(3) 0.029(3) 0.032(3) -0.011(2) 0.006(2) 0.001(2)
C44 0.027(3) 0.035(3) 0.032(3) -0.001(2) 0.011(2) 0.000(2)
C45 0.034(3) 0.053(4) 0.023(3) -0.002(3) 0.014(2) -0.006(3)
C46 0.036(4) 0.074(5) 0.034(3) -0.006(3) 0.011(3) 0.002(3)
C47 0.053(5) 0.085(6) 0.036(4) -0.002(4) 0.017(3) 0.014(4)
C48 0.042(4) 0.056(5) 0.061(5) 0.000(4) 0.022(4) 0.001(3)
C49 0.074(5) 0.052(4) 0.032(3) -0.012(3) 0.024(3) -0.023(4)
C50 0.066(5) 0.049(4) 0.025(3) 0.003(3) 0.013(3) -0.012(4)
C51 0.059(5) 0.070(6) 0.079(6) -0.004(5) 0.023(5) 0.008(4)
Cl1 0.098(2) 0.126(3) 0.127(3) -0.057(2) -0.0360(19) 0.060(2)
Cl2 0.133(3) 0.179(4) 0.184(4) 0.083(3) 0.103(3) 0.039(3)

loop_
_atom_type_symbol
_atom_type_description
_atom_type_scat_dispersion_real
_atom_type_scat_dispersion_imag
_atom_type_scat_source
C C 0.0033 0.0016 'International Tables Vol C Tables 4.2.6.8 and 6.1.1.4'
H H 0.0000 0.0000 'International Tables Vol C Tables 4.2.6.8 and 6.1.1.4'
O O 0.0106 0.0060 'International Tables Vol C Tables 4.2.6.8 and 6.1.1.4'
S S 0.1246 0.1234 'International Tables Vol C Tables 4.2.6.8 and 6.1.1.4'
Cl Cl 0.1484 0.1585 'International Tables Vol C Tables 4.2.6.8 and 6.1.1.4'
Cu Cu 0.3201 1.2651 'International Tables Vol C Tables 4.2.6.8 and 6.1.1.4'
I I -0.4742 1.8119 'International Tables Vol C Tables 4.2.6.8 and 6.1.1.4'

loop_
_geom_angle_atom_site_label_1
_geom_angle_atom_site_label_2
_geom_angle_atom_site_label_3
_geom_angle
_geom_angle_site_symmetry_1
_geom_angle_site_symmetry_3
S1 Cu1 I2 105.90(4) . .
S1 Cu1 Cu3 146.54(5) . .
I2 Cu1 Cu3 62.82(2) . .
S1 Cu1 I1 105.86(4) . .
I2 Cu1 I1 109.06(3) . .
Cu3 Cu1 I1 107.59(3) . .
S1 Cu1 I4 107.04(4) . .
I2 Cu1 I4 116.79(3) . .
Cu3 Cu1 I4 59.89(2) . .
I1 Cu1 I4 111.46(3) . .
S1 Cu1 Cu4 144.19(5) . .
I2 Cu1 Cu4 109.81(3) . .
Cu3 Cu1 Cu4 58.93(2) . .
I1 Cu1 Cu4 59.76(2) . .
I4 Cu1 Cu4 58.32(2) . .
S1 Cu1 Cu2 144.91(5) . .
I2 Cu1 Cu2 58.66(2) . .
Cu3 Cu1 Cu2 59.06(2) . .
I1 Cu1 Cu2 58.94(2) . .
I4 Cu1 Cu2 108.01(3) . .
Cu4 Cu1 Cu2 59.64(3) . .
S4 Cu2 I2 109.70(4) 2_656 .
S4 Cu2 Cu3 145.90(5) 2_656 .
I2 Cu2 Cu3 62.47(2) . .
S4 Cu2 I3 102.16(4) 2_656 .
I2 Cu2 I3 114.37(3) . .
Cu3 Cu2 I3 59.21(2) . .
S4 Cu2 I1 106.74(4) 2_656 .
I2 Cu2 I1 108.99(3) . .
Cu3 Cu2 I1 107.07(3) . .
I3 Cu2 I1 114.36(3) . .
S4 Cu2 Cu4 140.41(5) 2_656 .
I2 Cu2 Cu4 109.89(3) . .
Cu3 Cu2 Cu4 58.79(2) . .
I3 Cu2 Cu4 60.27(2) . .
I1 Cu2 Cu4 59.90(2) . .
S4 Cu2 Cu1 149.28(5) 2_656 .
I2 Cu2 Cu1 58.46(2) . .
Cu3 Cu2 Cu1 58.32(3) . .
I3 Cu2 Cu1 108.52(3) . .
I1 Cu2 Cu1 59.05(2) . .
Cu4 Cu2 Cu1 59.92(2) . .
S3 Cu3 I3 112.07(4) . .
S3 Cu3 Cu1 133.52(5) . .
I3 Cu3 Cu1 113.15(3) . .
S3 Cu3 Cu4 155.96(5) . .
I3 Cu3 Cu4 61.77(2) . .
Cu1 Cu3 Cu4 62.43(3) . .
S3 Cu3 I4 108.73(4) . .
I3 Cu3 I4 113.94(3) . .
Cu1 Cu3 I4 60.86(2) . .
Cu4 Cu3 I4 59.76(2) . .
S3 Cu3 Cu2 137.96(5) . .
I3 Cu3 Cu2 60.46(2) . .
Cu1 Cu3 Cu2 62.62(3) . .
Cu4 Cu3 Cu2 61.96(3) . .
I4 Cu3 Cu2 111.65(3) . .
S3 Cu3 I2 94.71(4) . .
I3 Cu3 I2 111.96(3) . .
Cu1 Cu3 I2 58.55(2) . .
Cu4 Cu3 I2 109.20(3) . .
I4 Cu3 I2 113.85(3) . .
Cu2 Cu3 I2 58.45(2) . .
S2 Cu4 I4 119.85(4) 2_556 .
S2 Cu4 Cu3 153.75(5) 2_556 .
I4 Cu4 Cu3 60.29(2) . .
S2 Cu4 I1 97.43(4) 2_556 .
I4 Cu4 I1 111.98(3) . .
Cu3 Cu4 I1 106.68(3) . .
S2 Cu4 I3 102.74(4) 2_556 .
I4 Cu4 I3 111.82(3) . .
Cu3 Cu4 I3 58.80(2) . .
I1 Cu4 I3 112.03(3) . .
S2 Cu4 Cu2 130.19(5) 2_556 .
I4 Cu4 Cu2 109.85(3) . .
Cu3 Cu4 Cu2 59.25(3) . .
I1 Cu4 Cu2 58.95(2) . .
I3 Cu4 Cu2 58.61(2) . .
S2 Cu4 Cu1 146.82(5) 2_556 .
I4 Cu4 Cu1 59.75(2) . .
Cu3 Cu4 Cu1 58.64(3) . .
I1 Cu4 Cu1 58.92(2) . .
I3 Cu4 Cu1 107.62(3) . .
Cu2 Cu4 Cu1 60.44(2) . .
Cu2 I1 Cu1 62.01(2) . .
Cu2 I1 Cu4 61.15(2) . .
Cu1 I1 Cu4 61.31(2) . .
Cu1 I2 Cu2 62.89(2) . .
Cu1 I2 Cu3 58.63(2) . .
Cu2 I2 Cu3 59.08(2) . .
Cu3 I3 Cu2 60.33(2) . .
Cu3 I3 Cu4 59.43(2) . .
Cu2 I3 Cu4 61.12(2) . .
Cu4 I4 Cu3 59.95(2) . .
Cu4 I4 Cu1 61.93(2) . .
Cu3 I4 Cu1 59.26(2) . .
C25 O1 C1 118.9(5) . .
C4 O2 C3 118.1(4) . .
C50 O3 C26 116.7(6) . .
C29 O4 C28 119.9(5) . .
C11 S1 C10 105.6(3) . .
C11 S1 Cu1 103.51(18) . .
C10 S1 Cu1 103.49(19) . .
C19 S2 C18 99.2(3) . .
C19 S2 Cu4 110.8(2) . 2_546
C18 S2 Cu4 101.81(18) . 2_546
C36 S3 C35 101.0(3) . .
C36 S3 Cu3 105.58(18) . .
C35 S3 Cu3 110.5(2) . .
C43 S4 C44 99.9(3) . .
C43 S4 Cu2 109.79(18) . 2_646
C44 S4 Cu2 111.38(19) . 2_646
O1 C1 C2 110.8(5) . .
C3 C2 C1 113.6(5) . .
O2 C3 C2 107.5(5) . .
O2 C4 C5 124.4(5) . .
O2 C4 C9 115.1(5) . .
C5 C4 C9 120.4(5) . .
C4 C5 C6 119.7(6) . .
C7 C6 C5 121.3(7) . .
C6 C7 C8 118.6(6) . .
C9 C8 C7 121.5(6) . .
C8 C9 C4 118.5(6) . .
C8 C9 C10 120.4(5) . .
C4 C9 C10 121.1(5) . .
C9 C10 S1 115.2(4) . .
C12 C11 S1 109.1(3) . .
C14 C12 C13 118.6(5) . .
C14 C12 C11 120.2(5) . .
C13 C12 C11 121.2(5) . .
C16 C13 C12 120.8(5) . .
C12 C14 C15 120.9(5) . .
C14 C15 C17 120.4(5) . .
C17 C16 C13 121.0(5) . .
C16 C17 C15 118.3(5) . .
C16 C17 C18 122.4(5) . .
C15 C17 C18 119.3(5) . .
C17 C18 S2 111.6(4) . .
C20 C19 S2 111.2(4) . .
C21 C20 C25 118.6(6) . .
C21 C20 C19 122.2(6) . .
C25 C20 C19 119.3(5) . .
C20 C21 C22 120.8(6) . .
C23 C22 C21 118.5(6) . .
C24 C23 C22 121.9(6) . .
C23 C24 C25 119.1(6) . .
O1 C25 C24 125.1(5) . .
O1 C25 C20 113.8(5) . .
C24 C25 C20 121.0(6) . .
O3 C26 C27 103.6(6) . .
C26 C27 C28 118.3(6) . .
O4 C28 C27 105.5(5) . .
C34 C29 O4 115.0(5) . .
C34 C29 C30 121.3(5) . .
O4 C29 C30 123.7(5) . .
C31 C30 C29 119.1(6) . .
C32 C31 C30 121.1(6) . .
C31 C32 C33 119.8(6) . .
C32 C33 C34 120.0(6) . .
C29 C34 C33 118.7(6) . .
C29 C34 C35 120.8(5) . .
C33 C34 C35 120.5(5) . .
C34 C35 S3 110.5(4) . .
C37 C36 S3 114.6(4) . .
C38 C37 C39 118.2(5) . .
C38 C37 C36 122.9(5) . .
C39 C37 C36 118.9(5) . .
C41 C38 C37 120.5(5) . .
C40 C39 C37 120.5(5) . .
C39 C40 C42 121.9(5) . .
C38 C41 C42 122.4(5) . .
C41 C42 C40 116.4(5) . .
C41 C42 C43 122.9(5) . .
C40 C42 C43 120.6(5) . .
C42 C43 S4 115.4(4) . .
C45 C44 S4 110.6(4) . .
C50 C45 C46 118.5(6) . .
C50 C45 C44 121.7(6) . .
C46 C45 C44 119.8(6) . .
C45 C46 C47 123.2(7) . .
C48 C47 C46 117.5(8) . .
C47 C48 C49 124.6(7) . .
C48 C49 C50 117.8(7) . .
O3 C50 C45 115.0(6) . .
O3 C50 C49 126.6(6) . .
C45 C50 C49 118.3(7) . .
Cl2 C51 Cl1 111.6(5) . .

loop_
_geom_bond_atom_site_label_1
_geom_bond_atom_site_label_2
_geom_bond_distance
_geom_bond_site_symmetry_2
Cu1 S1 2.3206(15) .
Cu1 I2 2.6521(8) .
Cu1 Cu3 2.6543(10) .
Cu1 I1 2.6901(8) .
Cu1 I4 2.6973(8) .
Cu1 Cu4 2.7553(10) .
Cu1 Cu2 2.7698(9) .
Cu2 S4 2.2949(15) 2_656
Cu2 I2 2.6576(8) .
Cu2 Cu3 2.6752(10) .
Cu2 I3 2.6785(8) .
Cu2 I1 2.6871(8) .
Cu2 Cu4 2.7474(10) .
Cu3 S3 2.2767(14) .
Cu3 I3 2.6450(8) .
Cu3 Cu4 2.6624(9) .
Cu3 I4 2.6715(8) .
Cu3 I2 2.7653(8) .
Cu4 S2 2.3029(15) 2_556
Cu4 I4 2.6574(8) .
Cu4 I1 2.7135(8) .
Cu4 I3 2.7245(8) .
O1 C25 1.375(7) .
O1 C1 1.461(7) .
O2 C4 1.360(7) .
O2 C3 1.434(7) .
O3 C50 1.343(9) .
O3 C26 1.436(8) .
O4 C29 1.378(7) .
O4 C28 1.406(8) .
S1 C11 1.842(5) .
S1 C10 1.851(6) .
S2 C19 1.826(6) .
S2 C18 1.841(6) .
S2 Cu4 2.3029(15) 2_546
S3 C36 1.812(6) .
S3 C35 1.817(5) .
S4 C43 1.819(6) .
S4 C44 1.829(6) .
S4 Cu2 2.2949(15) 2_646
C1 C2 1.488(8) .
C2 C3 1.486(9) .
C4 C5 1.373(8) .
C4 C9 1.415(7) .
C5 C6 1.388(9) .
C6 C7 1.380(11) .
C7 C8 1.396(10) .
C8 C9 1.383(8) .
C9 C10 1.491(8) .
C11 C12 1.513(7) .
C12 C14 1.377(7) .
C12 C13 1.386(8) .
C13 C16 1.384(8) .
C14 C15 1.391(8) .
C15 C17 1.394(8) .
C16 C17 1.380(7) .
C17 C18 1.509(7) .
C19 C20 1.487(8) .
C20 C21 1.372(8) .
C20 C25 1.419(8) .
C21 C22 1.416(9) .
C22 C23 1.383(10) .
C23 C24 1.373(9) .
C24 C25 1.379(8) .
C26 C27 1.443(10) .
C27 C28 1.538(10) .
C29 C34 1.375(8) .
C29 C30 1.388(8) .
C30 C31 1.378(9) .
C31 C32 1.366(10) .
C32 C33 1.393(9) .
C33 C34 1.404(8) .
C34 C35 1.500(8) .
C36 C37 1.523(7) .
C37 C38 1.380(7) .
C37 C39 1.390(8) .
C38 C41 1.380(8) .
C39 C40 1.381(8) .
C40 C42 1.391(7) .
C41 C42 1.382(8) .
C42 C43 1.493(7) .
C44 C45 1.506(8) .
C45 C50 1.366(9) .
C45 C46 1.386(9) .
C46 C47 1.387(10) .
C47 C48 1.334(11) .
C48 C49 1.336(10) .
C49 C50 1.492(10) .
C51 Cl2 1.692(9) .
C51 Cl1 1.774(9) .
